data_4122262
loop_
_publ_author_name
'Crisenza, Giacomo E. M.'
'McCreanor, Niall G.'
'Bower, John F.'

_publ_section_title
;
 Branch-Selective, Iridium-Catalyzed Hydroarylation of Monosubstituted
 Alkenes via a Cooperative Destabilization Strategy.
;
_journal_issue 29
_journal_name_full 'Journal of the American Chemical Society'
_journal_page_first 10258
_journal_page_last 10261
_journal_paper_doi 10.1021/ja505776m
_journal_volume 136
_journal_year 2014
_chemical_formula_moiety 'C20 H25 N O2'
_chemical_formula_sum 'C20 H25 N O2'
_chemical_formula_weight 311.41
_chemical_name_systematic
;
 ?
;
_space_group_crystal_system monoclinic
_space_group_IT_number 14
_space_group_name_Hall '-P 2ybc'
_space_group_name_H-M_alt 'P 1 21/c 1'
_symmetry_space_group_name_Hall '-P 2ybc'
_symmetry_space_group_name_H-M 'P 1 21/c 1'
_atom_sites_solution_hydrogens geom
_atom_sites_solution_primary direct
_audit_creation_date 2014-05-02
_audit_creation_method
;
Olex2 1.2
(compiled 2014.03.20 svn.r2914 for OlexSys, GUI svn.r4816)
;
_cell_angle_alpha 90
_cell_angle_beta 96.004(2)
_cell_angle_gamma 90
_cell_formula_units_Z 4
_cell_length_a 17.1067(5)
_cell_length_b 7.6909(2)
_cell_length_c 13.1373(3)
_cell_measurement_reflns_used 2488
_cell_measurement_temperature 100.00
_cell_measurement_theta_max 24.41
_cell_measurement_theta_min 2.91
_cell_volume 1718.94(8)
_computing_data_reduction 'SAINT v8.27A (Bruker, 2012)'
_computing_molecular_graphics 'Olex2 (Dolomanov et al., 2009)'
_computing_publication_material 'Olex2 (Dolomanov et al., 2009)'
_computing_structure_refinement 'XL (Sheldrick, 2008)'
_computing_structure_solution 'XS (Sheldrick, 2008)'
_diffrn_ambient_temperature 100.00
_diffrn_detector 'Bruker Proteum CCD'
_diffrn_detector_type 'Bruker Proteum CCD'
_diffrn_measured_fraction_theta_full 0.999
_diffrn_measured_fraction_theta_max 0.998
_diffrn_measurement_device 'Bruker Mircostar Rotating anode'
_diffrn_measurement_device_type 'Bruker APEX-II CCD'
_diffrn_measurement_method '\f and \w scans'
_diffrn_radiation_monochromator graphite
_diffrn_radiation_type MoK\a
_diffrn_radiation_wavelength 0.71073
_diffrn_reflns_av_R_equivalents 0.0925
_diffrn_reflns_av_unetI/netI 0.0564
_diffrn_reflns_Laue_measured_fraction_full 0.999
_diffrn_reflns_Laue_measured_fraction_max 0.998
_diffrn_reflns_limit_h_max 21
_diffrn_reflns_limit_h_min -20
_diffrn_reflns_limit_k_max 9
_diffrn_reflns_limit_k_min -9
_diffrn_reflns_limit_l_max 16
_diffrn_reflns_limit_l_min -16
_diffrn_reflns_number 26088
_diffrn_reflns_point_group_measured_fraction_full 0.999
_diffrn_reflns_point_group_measured_fraction_max 0.998
_diffrn_reflns_theta_full 25.242
_diffrn_reflns_theta_max 26.880
_diffrn_reflns_theta_min 2.394
_diffrn_standards_number 0
_exptl_absorpt_coefficient_mu 0.077
_exptl_absorpt_correction_T_max 1.0000
_exptl_absorpt_correction_T_min 0.7568
_exptl_absorpt_correction_type multi-scan
_exptl_absorpt_process_details
;
SADABS-2012/1 (Bruker,2012) was used for absorption correction.
wR2(int) was 0.0788 before and 0.0626 after correction.
The Ratio of minimum to maximum transmission is 0.7568.
The \l/2 correction factor is 0.0015.
;
_exptl_crystal_colour colourless
_exptl_crystal_colour_primary colourless
_exptl_crystal_density_diffrn 1.203
_exptl_crystal_F_000 672
_exptl_crystal_size_max 0.34
_exptl_crystal_size_mid 0.33
_exptl_crystal_size_min 0.13
_refine_diff_density_max 0.355
_refine_diff_density_min -0.221
_refine_diff_density_rms 0.048
_refine_ls_extinction_method none
_refine_ls_goodness_of_fit_ref 1.010
_refine_ls_hydrogen_treatment constr
_refine_ls_matrix_type full
_refine_ls_number_parameters 212
_refine_ls_number_reflns 3702
_refine_ls_number_restraints 0
_refine_ls_restrained_S_all 1.010
_refine_ls_R_factor_all 0.0929
_refine_ls_R_factor_gt 0.0473
_refine_ls_shift/su_max 0.000
_refine_ls_shift/su_mean 0.000
_refine_ls_structure_factor_coef Fsqd
_refine_ls_weighting_details 'w=1/[\s^2^(Fo^2^)+(0.0453P)^2^+0.5700P] where P=(Fo^2^+2Fc^2^)/3'
_refine_ls_weighting_scheme calc
_refine_ls_wR_factor_gt 0.0998
_refine_ls_wR_factor_ref 0.1197
_reflns_Friedel_coverage 0.000
_reflns_number_gt 2368
_reflns_number_total 3702
_reflns_threshold_expression 'I > 2\s(I)'
_cod_data_source_file ja505776m_si_003.cif
_cod_data_source_block testm1
_cod_depositor_comments 'Adding full bibliography for 4122261--4122262.cif.'
_cod_database_code 4122262
_shelxl_version_number 2013-3
_shelx_space_group_comment
;
The symmetry employed for this shelxl refinement is uniquely defined
by the following loop, which should always be used as a source of
symmetry information in preference to the above space-group names.
They are only intended as comments.
;
_olex2_refinement_description
;
1. Fixed Uiso
 At 1.2 times of:
  All C(H) groups, All C(H,H) groups
 At 1.5 times of:
  All C(H,H,H) groups
2.a Ternary CH refined with riding coordinates:
 C7(H7)
2.b Secondary CH2 refined with riding coordinates:
 C18(H18A,H18B), C20(H20A,H20B)
2.c Aromatic/amide H refined with riding coordinates:
 C2(H2), C3(H3), C4(H4), C5(H5), C6(H6), C12(H12), C13(H13), C14(H14)
2.d Idealised Me refined as rotating group:
 C9(H9A,H9B,H9C), C16(H16A,H16B,H16C), C19(H19A,H19B,H19C), C21(H21A,H21B,H21C)
;

loop_
_space_group_symop_operation_xyz
'x, y, z'
'-x, y+1/2, -z+1/2'
'-x, -y, -z'
'x, -y-1/2, z-1/2'

loop_
_atom_site_label
_atom_site_type_symbol
_atom_site_fract_x
_atom_site_fract_y
_atom_site_fract_z
_atom_site_U_iso_or_equiv
_atom_site_adp_type
_atom_site_occupancy
_atom_site_site_symmetry_order
_atom_site_calc_flag
_atom_site_refinement_flags_posn
O1 O 0.36145(8) 0.43440(16) 0.41897(10) 0.0273(3) Uani 1 1 d .
O2 O 0.11729(8) -0.02543(16) 0.40157(9) 0.0262(3) Uani 1 1 d .
N1 N 0.11351(9) 0.06421(19) 0.56573(11) 0.0211(4) Uani 1 1 d .
C1 C 0.34240(11) 0.0555(2) 0.36828(14) 0.0223(4) Uani 1 1 d .
C2 C 0.29499(12) 0.0065(2) 0.27982(15) 0.0252(4) Uani 1 1 d .
H2 H 0.2394 0.0107 0.2789 0.030 Uiso 1 1 calc R
C3 C 0.32819(12) -0.0480(3) 0.19330(15) 0.0286(5) Uani 1 1 d .
H3 H 0.2954 -0.0802 0.1335 0.034 Uiso 1 1 calc R
C4 C 0.40904(13) -0.0557(3) 0.19411(15) 0.0308(5) Uani 1 1 d .
H4 H 0.4318 -0.0944 0.1352 0.037 Uiso 1 1 calc R
C5 C 0.45655(12) -0.0067(3) 0.28110(15) 0.0311(5) Uani 1 1 d .
H5 H 0.5121 -0.0116 0.2818 0.037 Uiso 1 1 calc R
C6 C 0.42335(12) 0.0496(2) 0.36737(14) 0.0264(5) Uani 1 1 d .
H6 H 0.4565 0.0844 0.4264 0.032 Uiso 1 1 calc R
C7 C 0.30184(12) 0.1064(2) 0.46288(14) 0.0246(4) Uani 1 1 d .
H7 H 0.2651 0.0086 0.4737 0.030 Uiso 1 1 calc R
C9 C 0.35604(13) 0.1202(3) 0.56195(15) 0.0320(5) Uani 1 1 d .
H9A H 0.3837 0.0097 0.5754 0.048 Uiso 1 1 calc GR
H9B H 0.3249 0.1466 0.6186 0.048 Uiso 1 1 calc GR
H9C H 0.3944 0.2133 0.5557 0.048 Uiso 1 1 calc GR
C10 C 0.24966(11) 0.2662(2) 0.44130(13) 0.0215(4) Uani 1 1 d .
C11 C 0.16888(12) 0.2559(2) 0.44457(13) 0.0209(4) Uani 1 1 d .
C12 C 0.11995(12) 0.4002(2) 0.42263(13) 0.0215(4) Uani 1 1 d .
H12 H 0.0648 0.3901 0.4246 0.026 Uiso 1 1 calc R
C13 C 0.15254(12) 0.5571(2) 0.39817(13) 0.0220(4) Uani 1 1 d .
H13 H 0.1196 0.6550 0.3825 0.026 Uiso 1 1 calc R
C14 C 0.23303(12) 0.5725(2) 0.39635(13) 0.0228(4) Uani 1 1 d .
H14 H 0.2552 0.6812 0.3804 0.027 Uiso 1 1 calc R
C15 C 0.28147(11) 0.4293(2) 0.41788(13) 0.0222(4) Uani 1 1 d .
C16 C 0.39588(12) 0.5997(3) 0.40145(16) 0.0314(5) Uani 1 1 d .
H16A H 0.3780 0.6395 0.3321 0.047 Uiso 1 1 calc GR
H16B H 0.4533 0.5889 0.4090 0.047 Uiso 1 1 calc GR
H16C H 0.3800 0.6841 0.4513 0.047 Uiso 1 1 calc GR
C17 C 0.13150(11) 0.0861(2) 0.46914(14) 0.0218(4) Uani 1 1 d .
C18 C 0.13125(11) 0.1917(2) 0.64857(14) 0.0231(4) Uani 1 1 d .
H18A H 0.1704 0.2759 0.6279 0.028 Uiso 1 1 calc R
H18B H 0.1549 0.1305 0.7106 0.028 Uiso 1 1 calc R
C19 C 0.05884(12) 0.2903(3) 0.67447(15) 0.0281(5) Uani 1 1 d .
H19A H 0.0382 0.3606 0.6155 0.042 Uiso 1 1 calc GR
H19B H 0.0731 0.3665 0.7333 0.042 Uiso 1 1 calc GR
H19C H 0.0186 0.2075 0.6913 0.042 Uiso 1 1 calc GR
C20 C 0.07806(12) -0.1000(2) 0.59429(15) 0.0237(4) Uani 1 1 d .
H20A H 0.0463 -0.1491 0.5337 0.028 Uiso 1 1 calc R
H20B H 0.0424 -0.0771 0.6474 0.028 Uiso 1 1 calc R
C21 C 0.13960(13) -0.2313(3) 0.63461(15) 0.0298(5) Uani 1 1 d .
H21A H 0.1714 -0.2642 0.5797 0.045 Uiso 1 1 calc GR
H21B H 0.1137 -0.3348 0.6588 0.045 Uiso 1 1 calc GR
H21C H 0.1736 -0.1800 0.6914 0.045 Uiso 1 1 calc GR

loop_
_atom_site_aniso_label
_atom_site_aniso_U_11
_atom_site_aniso_U_22
_atom_site_aniso_U_33
_atom_site_aniso_U_23
_atom_site_aniso_U_13
_atom_site_aniso_U_12
O1 0.0271(8) 0.0222(7) 0.0331(8) 0.0035(6) 0.0052(6) -0.0005(6)
O2 0.0383(8) 0.0197(7) 0.0207(7) -0.0024(5) 0.0043(6) -0.0002(6)
N1 0.0258(9) 0.0195(8) 0.0181(8) 0.0014(6) 0.0024(7) -0.0006(7)
C1 0.0302(11) 0.0154(9) 0.0215(10) 0.0033(7) 0.0040(8) 0.0023(8)
C2 0.0266(11) 0.0222(10) 0.0266(10) 0.0031(8) 0.0023(9) 0.0005(8)
C3 0.0343(12) 0.0303(11) 0.0205(10) 0.0004(8) -0.0002(9) -0.0042(9)
C4 0.0375(13) 0.0331(12) 0.0232(10) -0.0008(9) 0.0094(9) -0.0021(10)
C5 0.0256(11) 0.0400(12) 0.0283(11) 0.0027(9) 0.0060(9) -0.0002(9)
C6 0.0301(12) 0.0290(11) 0.0196(10) 0.0003(8) 0.0010(8) -0.0013(9)
C7 0.0309(12) 0.0217(10) 0.0215(10) 0.0030(8) 0.0039(9) 0.0040(8)
C9 0.0373(13) 0.0319(12) 0.0264(11) 0.0017(9) 0.0009(10) 0.0079(10)
C10 0.0305(11) 0.0189(9) 0.0154(9) 0.0008(7) 0.0037(8) 0.0033(8)
C11 0.0328(11) 0.0178(9) 0.0128(9) -0.0022(7) 0.0047(8) 0.0010(8)
C12 0.0278(11) 0.0213(10) 0.0159(9) -0.0009(7) 0.0049(8) 0.0011(8)
C13 0.0330(11) 0.0196(9) 0.0136(9) 0.0005(7) 0.0034(8) 0.0045(8)
C14 0.0335(12) 0.0185(9) 0.0167(9) 0.0007(7) 0.0036(8) -0.0004(8)
C15 0.0271(11) 0.0240(10) 0.0156(9) -0.0013(7) 0.0026(8) 0.0006(8)
C16 0.0326(12) 0.0283(11) 0.0340(12) 0.0055(9) 0.0066(10) -0.0041(9)
C17 0.0252(11) 0.0186(9) 0.0215(10) 0.0021(8) 0.0024(8) 0.0034(8)
C18 0.0281(11) 0.0234(10) 0.0178(9) 0.0002(8) 0.0024(8) -0.0015(8)
C19 0.0350(12) 0.0253(11) 0.0248(11) -0.0014(8) 0.0062(9) 0.0022(9)
C20 0.0276(11) 0.0212(10) 0.0232(10) 0.0023(8) 0.0066(9) -0.0021(8)
C21 0.0433(13) 0.0237(11) 0.0218(10) 0.0006(8) 0.0010(9) 0.0032(9)

loop_
_atom_type_symbol
_atom_type_description
_atom_type_scat_dispersion_real
_atom_type_scat_dispersion_imag
_atom_type_scat_source
C C 0.0033 0.0016 'International Tables Vol C Tables 4.2.6.8 and 6.1.1.4'
H H 0.0000 0.0000 'International Tables Vol C Tables 4.2.6.8 and 6.1.1.4'
N N 0.0061 0.0033 'International Tables Vol C Tables 4.2.6.8 and 6.1.1.4'
O O 0.0106 0.0060 'International Tables Vol C Tables 4.2.6.8 and 6.1.1.4'

loop_
_geom_angle_atom_site_label_1
_geom_angle_atom_site_label_2
_geom_angle_atom_site_label_3
_geom_angle
C15 O1 C16 116.89(15)
C17 N1 C18 124.27(15)
C17 N1 C20 119.33(15)
C20 N1 C18 116.30(15)
C2 C1 C7 118.00(17)
C6 C1 C2 118.49(18)
C6 C1 C7 123.46(17)
C3 C2 C1 120.73(19)
C4 C3 C2 120.07(19)
C3 C4 C5 119.68(19)
C4 C5 C6 120.26(19)
C1 C6 C5 120.74(18)
C9 C7 C1 115.07(17)
C9 C7 C10 113.24(16)
C10 C7 C1 111.06(15)
C11 C10 C7 120.82(17)
C11 C10 C15 117.63(17)
C15 C10 C7 121.55(17)
C10 C11 C12 121.55(17)
C10 C11 C17 120.17(16)
C12 C11 C17 118.26(17)
C13 C12 C11 119.51(18)
C12 C13 C14 120.33(17)
C13 C14 C15 120.11(17)
O1 C15 C10 115.49(16)
O1 C15 C14 123.67(17)
C14 C15 C10 120.84(18)
O2 C17 N1 122.73(17)
O2 C17 C11 120.20(16)
N1 C17 C11 117.06(16)
N1 C18 C19 112.81(16)
N1 C20 C21 111.90(16)

loop_
_geom_bond_atom_site_label_1
_geom_bond_atom_site_label_2
_geom_bond_distance
O1 C15 1.367(2)
O1 C16 1.430(2)
O2 C17 1.240(2)
N1 C17 1.347(2)
N1 C18 1.473(2)
N1 C20 1.467(2)
C1 C2 1.398(3)
C1 C6 1.387(3)
C1 C7 1.536(3)
C2 C3 1.388(3)
C3 C4 1.383(3)
C4 C5 1.384(3)
C5 C6 1.389(3)
C7 C9 1.521(3)
C7 C10 1.528(2)
C10 C11 1.389(3)
C10 C15 1.414(3)
C11 C12 1.402(3)
C11 C17 1.504(3)
C12 C13 1.381(3)
C13 C14 1.385(3)
C14 C15 1.389(2)
C18 C19 1.521(3)
C20 C21 1.514(3)

loop_
_geom_torsion_atom_site_label_1
_geom_torsion_atom_site_label_2
_geom_torsion_atom_site_label_3
_geom_torsion_atom_site_label_4
_geom_torsion
C1 C2 C3 C4 0.5(3)
C1 C7 C10 C11 116.80(19)
C1 C7 C10 C15 -63.5(2)
C2 C1 C6 C5 -1.1(3)
C2 C1 C7 C9 167.40(17)
C2 C1 C7 C10 -62.3(2)
C2 C3 C4 C5 -0.8(3)
C3 C4 C5 C6 0.1(3)
C4 C5 C6 C1 0.8(3)
C6 C1 C2 C3 0.5(3)
C6 C1 C7 C9 -10.1(3)
C6 C1 C7 C10 120.2(2)
C7 C1 C2 C3 -177.19(17)
C7 C1 C6 C5 176.42(18)
C7 C10 C11 C12 -178.48(16)
C7 C10 C11 C17 -0.2(3)
C7 C10 C15 O1 -1.8(2)
C7 C10 C15 C14 178.64(16)
C9 C7 C10 C11 -111.9(2)
C9 C7 C10 C15 67.8(2)
C10 C11 C12 C13 -0.7(3)
C10 C11 C17 O2 -81.2(2)
C10 C11 C17 N1 100.0(2)
C11 C10 C15 O1 177.87(15)
C11 C10 C15 C14 -1.7(3)
C11 C12 C13 C14 -0.7(3)
C12 C11 C17 O2 97.1(2)
C12 C11 C17 N1 -81.7(2)
C12 C13 C14 C15 0.8(3)
C13 C14 C15 O1 -179.12(17)
C13 C14 C15 C10 0.4(3)
C15 C10 C11 C12 1.8(3)
C15 C10 C11 C17 -179.94(16)
C16 O1 C15 C10 -176.48(16)
C16 O1 C15 C14 3.0(3)
C17 N1 C18 C19 105.3(2)
C17 N1 C20 C21 90.8(2)
C17 C11 C12 C13 -178.96(16)
C18 N1 C17 O2 178.41(17)
C18 N1 C17 C11 -2.8(3)
C18 N1 C20 C21 -85.76(19)
C20 N1 C17 O2 2.1(3)
C20 N1 C17 C11 -179.08(16)
C20 N1 C18 C19 -78.3(2)
